data_7125717
loop_
_publ_author_name
'Hou, Yuqi'
'Liu, Qingyun'
'Zhao, Jianzhang'

_publ_section_title
;
 An exceptionally long-lived triplet state of red light-absorbing compact
 phenothiazine-styrylBodipy electron donor/acceptor dyads: a better
 alternative to the heavy atom-effect?
;
_journal_issue 11
_journal_name_full 'Chemical communications (Cambridge, England)'
_journal_page_first 1721
_journal_page_last 1724
_journal_paper_doi 10.1039/c9cc09058d
_journal_volume 56
_journal_year 2020
_chemical_formula_sum 'C43 H40 B F2 N3 O S'
_chemical_formula_weight 695.65
_space_group_crystal_system monoclinic
_space_group_IT_number 15
_space_group_name_Hall '-C 2yc'
_space_group_name_H-M_alt 'C 1 2/c 1'
_atom_sites_solution_hydrogens mixed
_audit_creation_method SHELXL-2017/1
_audit_update_record
;
2019-10-20 deposited with the CCDC.	2020-01-02 downloaded from the CCDC.
;
_cell_angle_alpha 90
_cell_angle_beta 118.803(2)
_cell_angle_gamma 90
_cell_formula_units_Z 8
_cell_length_a 32.320(4)
_cell_length_b 16.5482(18)
_cell_length_c 16.796(2)
_cell_measurement_reflns_used 5193
_cell_measurement_temperature 270(2)
_cell_measurement_theta_max 27.43
_cell_measurement_theta_min 2.28
_cell_volume 7871.8(16)
_computing_structure_refinement 'SHELXL-2017/1 (Sheldrick, 2017)'
_computing_structure_solution 'SHELXT 2014/5 (Sheldrick, 2014)'
_diffrn_ambient_temperature 270(2)
_diffrn_measured_fraction_theta_full 0.998
_diffrn_measured_fraction_theta_max 0.994
_diffrn_measurement_device_type 'CCD area detector'
_diffrn_measurement_method 'phi and omega scans'
_diffrn_radiation_type MoK\a
_diffrn_radiation_wavelength 0.71073
_diffrn_reflns_av_R_equivalents 0.0788
_diffrn_reflns_av_unetI/netI 0.0978
_diffrn_reflns_Laue_measured_fraction_full 0.998
_diffrn_reflns_Laue_measured_fraction_max 0.994
_diffrn_reflns_limit_h_max 28
_diffrn_reflns_limit_h_min -41
_diffrn_reflns_limit_k_max 21
_diffrn_reflns_limit_k_min -21
_diffrn_reflns_limit_l_max 21
_diffrn_reflns_limit_l_min -17
_diffrn_reflns_number 28146
_diffrn_reflns_point_group_measured_fraction_full 0.998
_diffrn_reflns_point_group_measured_fraction_max 0.994
_diffrn_reflns_theta_full 25.242
_diffrn_reflns_theta_max 27.432
_diffrn_reflns_theta_min 2.282
_diffrn_source 'fine-focus sealed tube'
_exptl_absorpt_coefficient_mu 0.127
_exptl_absorpt_correction_type multi-scan
_exptl_absorpt_process_details sadabs
_exptl_crystal_colour white
_exptl_crystal_density_diffrn 1.174
_exptl_crystal_density_method 'not measured'
_exptl_crystal_description BLOCK
_exptl_crystal_F_000 2928
_exptl_crystal_size_max 0.054
_exptl_crystal_size_mid 0.043
_exptl_crystal_size_min 0.033
_exptl_transmission_factor_max 0.959
_exptl_transmission_factor_min 0.937
_refine_diff_density_max 1.896
_refine_diff_density_min -0.477
_refine_diff_density_rms 0.136
_refine_ls_extinction_method none
_refine_ls_goodness_of_fit_ref 1.363
_refine_ls_hydrogen_treatment constr
_refine_ls_matrix_type full
_refine_ls_number_parameters 460
_refine_ls_number_reflns 8950
_refine_ls_number_restraints 7
_refine_ls_restrained_S_all 1.365
_refine_ls_R_factor_all 0.2304
_refine_ls_R_factor_gt 0.1397
_refine_ls_shift/su_max 0.001
_refine_ls_shift/su_mean 0.000
_refine_ls_structure_factor_coef Fsqd
_refine_ls_weighting_details 'w=1/[\s^2^(Fo^2^)+(0.2000P)^2^] where P=(Fo^2^+2Fc^2^)/3'
_refine_ls_weighting_scheme calc
_refine_ls_wR_factor_gt 0.3812
_refine_ls_wR_factor_ref 0.4301
_reflns_Friedel_coverage 0.000
_reflns_number_gt 4426
_reflns_number_total 8950
_reflns_threshold_expression 'I > 2\s(I)'
_cod_data_source_file c9cc09058d2.cif
_cod_data_source_block ZHL
_cod_depositor_comments 'Adding full bibliography for 7125717--7125718.cif.'
_cod_original_cell_volume 7872.0(15)
_cod_original_sg_symbol_H-M 'C 2/c'
_cod_database_code 7125717
_shelx_shelxl_version_number 2017/1
_shelx_space_group_comment
;
The symmetry employed for this shelxl refinement is uniquely defined
by the following loop, which should always be used as a source of
symmetry information in preference to the above space-group names.
They are only intended as comments.
;
_shelx_estimated_absorpt_t_min 0.993
_shelx_estimated_absorpt_t_max 0.996

loop_
_space_group_symop_operation_xyz
'x, y, z'
'-x, y, -z+1/2'
'x+1/2, y+1/2, z'
'-x+1/2, y+1/2, -z+1/2'
'-x, -y, -z'
'x, -y, z-1/2'
'-x+1/2, -y+1/2, -z'
'x+1/2, -y+1/2, z-1/2'

loop_
_atom_site_label
_atom_site_type_symbol
_atom_site_fract_x
_atom_site_fract_y
_atom_site_fract_z
_atom_site_U_iso_or_equiv
_atom_site_adp_type
_atom_site_occupancy
_atom_site_site_symmetry_order
_atom_site_calc_flag
_atom_site_refinement_flags_posn
_atom_site_refinement_flags_adp
S S 0.72291(5) 0.51588(8) 1.05807(8) 0.0530(4) Uani 1 1 d . .
B B 0.59787(19) 0.2692(3) 0.6105(4) 0.0501(15) Uani 1 1 d . .
F1 F 0.55763(11) 0.2470(2) 0.6133(3) 0.0941(13) Uani 1 1 d . .
F2 F 0.59888(12) 0.23515(18) 0.5359(2) 0.0825(11) Uani 1 1 d . .
N1 N 0.60093(12) 0.3617(2) 0.6067(3) 0.0449(10) Uani 1 1 d . .
N2 N 0.64217(13) 0.2413(2) 0.6984(3) 0.0487(10) Uani 1 1 d . .
N3 N 0.80352(14) 0.5757(3) 1.0377(3) 0.0656(13) Uani 1 1 d . .
C1 C 0.63578(15) 0.4104(3) 0.6732(3) 0.0457(11) Uani 1 1 d . .
C2 C 0.62467(17) 0.4935(3) 0.6452(3) 0.0502(12) Uani 1 1 d . .
C3 C 0.65086(19) 0.5666(3) 0.6914(4) 0.0663(16) Uani 1 1 d . .
H3A H 0.677695 0.552020 0.748153 0.099 Uiso 1 1 calc R U
H3B H 0.661363 0.593635 0.653817 0.099 Uiso 1 1 calc R U
H3C H 0.630671 0.601958 0.702602 0.099 Uiso 1 1 calc R U
C4 C 0.58468(17) 0.4913(3) 0.5632(4) 0.0551(13) Uani 1 1 d . .
H4A H 0.569418 0.536364 0.528167 0.066 Uiso 1 1 calc R U
C5 C 0.56991(15) 0.4107(3) 0.5393(3) 0.0496(12) Uani 1 1 d . .
C6 C 0.53001(16) 0.3808(3) 0.4580(3) 0.0537(13) Uani 1 1 d . .
H6A H 0.524439 0.325377 0.452457 0.064 Uiso 1 1 calc R U
C7 C 0.50098(16) 0.4281(3) 0.3910(3) 0.0572(14) Uani 1 1 d . .
H7A H 0.505007 0.483445 0.401781 0.069 Uiso 1 1 calc R U
C8 C 0.46364(17) 0.4037(4) 0.3029(4) 0.0583(14) Uani 1 1 d . .
C9 C 0.43837(19) 0.4657(4) 0.2393(4) 0.0730(17) Uani 1 1 d . .
H9A H 0.444377 0.520070 0.254630 0.088 Uiso 1 1 calc R U
C10 C 0.4041(2) 0.4413(6) 0.1527(4) 0.097(2) Uani 1 1 d . .
H10A H 0.387068 0.480883 0.110151 0.117 Uiso 1 1 calc R U
C11 C 0.3944(2) 0.3629(5) 0.1277(4) 0.086(2) Uani 1 1 d . .
H11A H 0.370440 0.348831 0.070220 0.103 Uiso 1 1 calc R U
C12 C 0.4206(2) 0.3053(5) 0.1889(5) 0.100(2) Uani 1 1 d . .
H12A H 0.416027 0.251124 0.172109 0.120 Uiso 1 1 calc R U
C13 C 0.4536(2) 0.3265(4) 0.2753(5) 0.088(2) Uani 1 1 d . .
H13A H 0.469771 0.285610 0.316696 0.106 Uiso 1 1 calc R U
C14 C 0.67686(15) 0.2913(3) 0.7602(3) 0.0432(11) Uani 1 1 d . .
C15 C 0.71295(18) 0.2423(3) 0.8253(4) 0.0563(13) Uani 1 1 d . .
C16 C 0.76087(19) 0.2658(4) 0.9029(4) 0.0728(18) Uani 1 1 d . .
H16A H 0.763622 0.323605 0.906250 0.109 Uiso 1 1 calc R U
H16B H 0.764051 0.245148 0.958953 0.109 Uiso 1 1 calc R U
H16C H 0.785267 0.243485 0.892432 0.109 Uiso 1 1 calc R U
C17 C 0.69844(18) 0.1643(3) 0.8032(4) 0.0623(15) Uani 1 1 d . .
H17A H 0.715055 0.118913 0.835497 0.075 Uiso 1 1 calc R U
C18 C 0.65433(17) 0.1631(3) 0.7237(3) 0.0505(12) Uani 1 1 d . .
C19 C 0.62575(18) 0.0961(3) 0.6765(4) 0.0571(13) Uani 1 1 d . .
H19A H 0.596231 0.106325 0.627094 0.068 Uiso 1 1 calc R U
C20 C 0.63860(18) 0.0190(3) 0.6986(4) 0.0571(13) Uani 1 1 d . .
H20A H 0.668311 0.010091 0.748078 0.068 Uiso 1 1 calc R U
C21 C 0.61084(18) -0.0526(3) 0.6533(3) 0.0556(13) Uani 1 1 d . .
C22 C 0.6336(2) -0.1261(3) 0.6721(4) 0.0791(19) Uani 1 1 d . .
H22A H 0.665573 -0.128447 0.713950 0.095 Uiso 1 1 calc R U
C23 C 0.6103(3) -0.1963(4) 0.6308(6) 0.104(3) Uani 1 1 d . .
H23A H 0.626078 -0.245555 0.645950 0.125 Uiso 1 1 calc R U
C24 C 0.5638(3) -0.1928(4) 0.5676(6) 0.109(2) Uani 1 1 d . .
H24A H 0.548584 -0.239225 0.535787 0.130 Uiso 1 1 calc R U
C25 C 0.5387(3) -0.1206(4) 0.5498(6) 0.116(3) Uani 1 1 d . .
H25A H 0.506244 -0.119140 0.511262 0.139 Uiso 1 1 calc R U
C26 C 0.5639(2) -0.0503(4) 0.5918(5) 0.097(2) Uani 1 1 d . .
H26A H 0.548212 -0.000885 0.577453 0.116 Uiso 1 1 calc R U
C27 C 0.67312(15) 0.3748(3) 0.7500(3) 0.0427(11) Uani 1 1 d . .
C28 C 0.70845(15) 0.4282(3) 0.8221(3) 0.0449(11) Uani 1 1 d . .
C29 C 0.70121(15) 0.4475(3) 0.8958(3) 0.0440(11) Uani 1 1 d . .
H29A H 0.674737 0.427236 0.897261 0.053 Uiso 1 1 calc R U
C30 C 0.73214(15) 0.4953(3) 0.9655(3) 0.0414(11) Uani 1 1 d . .
C31 C 0.77156(16) 0.5272(3) 0.9641(3) 0.0493(12) Uani 1 1 d . .
C32 C 0.77803(17) 0.5096(3) 0.8893(4) 0.0588(14) Uani 1 1 d . .
H32A H 0.803495 0.531958 0.885765 0.071 Uiso 1 1 calc R U
C33 C 0.74709(17) 0.4597(3) 0.8211(3) 0.0567(13) Uani 1 1 d . .
H33A H 0.752692 0.447220 0.773103 0.068 Uiso 1 1 calc R U
C34 C 0.74545(17) 0.6140(3) 1.0811(3) 0.0472(12) Uani 1 1 d . .
C35 C 0.7250(2) 0.6715(3) 1.1129(3) 0.0644(15) Uani 1 1 d . .
H35A H 0.698033 0.658601 1.116720 0.077 Uiso 1 1 calc R U
C36 C 0.7449(2) 0.7472(4) 1.1383(4) 0.0751(18) Uani 1 1 d . .
H36A H 0.732044 0.784658 1.161572 0.090 Uiso 1 1 calc R U
C37 C 0.7824(2) 0.7668(3) 1.1296(4) 0.0753(19) Uani 1 1 d . .
H37A H 0.795733 0.817805 1.147807 0.090 Uiso 1 1 calc R U
C38 C 0.80263(19) 0.7122(3) 1.0937(3) 0.0610(15) Uani 1 1 d . .
H38A H 0.827845 0.728195 1.085306 0.073 Uiso 1 1 calc R U
C39 C 0.78461(18) 0.6341(3) 1.0707(3) 0.0540(13) Uani 1 1 d . .
C40 C 0.85117(18) 0.5881(4) 1.0496(5) 0.087(2) Uani 1 1 d D U
H40A H 0.866854 0.631481 1.092602 0.105 Uiso 1 1 calc R U
H40B H 0.849337 0.602841 0.992063 0.105 Uiso 1 1 calc R U
C41 C 0.8796(3) 0.5076(6) 1.0857(8) 0.179(5) Uani 1 1 d D U
H41A H 0.875319 0.486524 1.135169 0.215 Uiso 1 1 calc R U
H41B H 0.868020 0.467609 1.037502 0.215 Uiso 1 1 calc R U
C42 C 0.9323(4) 0.5242(11) 1.1192(12) 0.341(10) Uani 1 1 d D U
H42A H 0.946934 0.556427 1.174235 0.410 Uiso 1 1 calc R U
H42B H 0.938265 0.547957 1.072866 0.410 Uiso 1 1 calc R U
C43 C 0.9467(8) 0.4301(13) 1.137(3) 0.78(4) Uani 1 1 d D U
H43A H 0.980052 0.424584 1.159623 1.170 Uiso 1 1 calc R U
H43B H 0.938520 0.409005 1.180879 1.170 Uiso 1 1 calc R U
H43C H 0.929988 0.400669 1.081117 1.170 Uiso 1 1 calc R U
O1W O 0.6115(3) 0.3116(7) 0.9219(6) 0.345(5) Uani 1 1 d . .
H1WA H 0.586633 0.335444 0.914528 0.518 Uiso 1 1 d R U
H1WB H 0.614233 0.266654 0.948480 0.518 Uiso 1 1 d R U

loop_
_atom_site_aniso_label
_atom_site_aniso_U_11
_atom_site_aniso_U_22
_atom_site_aniso_U_33
_atom_site_aniso_U_23
_atom_site_aniso_U_13
_atom_site_aniso_U_12
S 0.0740(8) 0.0427(7) 0.0410(6) -0.0003(5) 0.0267(5) -0.0062(6)
B 0.045(3) 0.033(3) 0.054(3) -0.004(2) 0.009(2) -0.004(2)
F1 0.0529(18) 0.065(2) 0.132(3) 0.020(2) 0.0183(18) -0.0130(15)
F2 0.120(3) 0.0427(17) 0.0462(18) -0.0072(14) 0.0093(17) 0.0169(16)
N1 0.043(2) 0.032(2) 0.047(2) -0.0050(17) 0.0119(16) 0.0017(16)
N2 0.054(2) 0.036(2) 0.051(2) -0.0035(17) 0.0209(17) 0.0001(17)
N3 0.045(2) 0.068(3) 0.063(3) -0.020(2) 0.0105(19) -0.011(2)
C1 0.048(2) 0.034(2) 0.054(3) -0.012(2) 0.0230(19) -0.0058(19)
C2 0.054(3) 0.037(3) 0.058(3) -0.004(2) 0.026(2) 0.005(2)
C3 0.073(3) 0.038(3) 0.076(4) -0.010(3) 0.026(3) -0.007(2)
C4 0.059(3) 0.035(3) 0.065(3) 0.003(2) 0.024(2) 0.010(2)
C5 0.046(2) 0.042(3) 0.056(3) -0.003(2) 0.020(2) 0.005(2)
C6 0.047(3) 0.046(3) 0.057(3) -0.003(2) 0.017(2) 0.002(2)
C7 0.047(3) 0.057(3) 0.060(3) 0.006(3) 0.020(2) 0.007(2)
C8 0.041(2) 0.075(4) 0.056(3) 0.000(3) 0.021(2) 0.001(2)
C9 0.058(3) 0.096(4) 0.058(3) 0.014(3) 0.022(2) 0.019(3)
C10 0.058(3) 0.174(8) 0.053(3) 0.029(4) 0.022(3) 0.033(4)
C11 0.060(4) 0.126(6) 0.055(4) -0.001(4) 0.015(3) -0.023(4)
C12 0.084(4) 0.103(5) 0.080(5) 0.000(4) 0.014(4) -0.035(4)
C13 0.068(4) 0.082(5) 0.079(4) 0.020(3) 0.008(3) -0.025(3)
C14 0.042(2) 0.042(3) 0.036(2) -0.0014(19) 0.0105(18) -0.002(2)
C15 0.065(3) 0.044(3) 0.056(3) -0.003(2) 0.026(2) -0.003(2)
C16 0.068(4) 0.070(4) 0.047(3) 0.007(3) 0.001(3) 0.001(3)
C17 0.061(3) 0.050(3) 0.060(3) 0.014(2) 0.016(2) 0.007(2)
C18 0.055(3) 0.038(3) 0.049(3) 0.003(2) 0.018(2) 0.001(2)
C19 0.062(3) 0.039(3) 0.064(3) 0.002(2) 0.026(2) -0.002(2)
C20 0.065(3) 0.044(3) 0.058(3) 0.009(2) 0.027(2) 0.002(2)
C21 0.071(3) 0.040(3) 0.062(3) 0.004(2) 0.037(2) -0.003(2)
C22 0.102(4) 0.046(3) 0.080(4) -0.002(3) 0.037(3) 0.000(3)
C23 0.116(5) 0.036(3) 0.150(7) -0.001(4) 0.056(5) -0.003(3)
C24 0.163(6) 0.054(4) 0.127(6) -0.030(4) 0.084(4) -0.046(4)
C25 0.098(5) 0.060(4) 0.137(7) 0.001(4) 0.015(5) -0.017(4)
C26 0.077(4) 0.060(4) 0.116(6) 0.002(4) 0.017(4) 0.004(3)
C27 0.042(2) 0.040(3) 0.043(2) -0.0099(19) 0.0184(18) -0.0009(19)
C28 0.046(2) 0.038(3) 0.049(3) -0.008(2) 0.0212(18) -0.002(2)
C29 0.043(2) 0.041(3) 0.045(2) 0.001(2) 0.0182(18) -0.005(2)
C30 0.047(2) 0.036(2) 0.034(2) 0.0007(18) 0.0147(17) -0.0004(19)
C31 0.043(3) 0.041(3) 0.051(3) -0.012(2) 0.013(2) -0.009(2)
C32 0.048(3) 0.067(3) 0.068(3) -0.024(3) 0.033(2) -0.017(2)
C33 0.059(3) 0.066(3) 0.053(3) -0.015(2) 0.034(2) -0.011(2)
C34 0.062(3) 0.037(3) 0.031(2) 0.0029(19) 0.0140(19) 0.000(2)
C35 0.092(4) 0.061(3) 0.043(3) -0.004(2) 0.034(2) 0.001(3)
C36 0.107(5) 0.058(4) 0.050(3) -0.006(3) 0.029(3) 0.006(3)
C37 0.108(5) 0.041(3) 0.055(3) -0.006(3) 0.022(3) -0.015(3)
C38 0.073(3) 0.050(3) 0.043(3) -0.008(2) 0.015(2) -0.023(3)
C39 0.058(3) 0.053(3) 0.033(2) -0.011(2) 0.007(2) -0.002(2)
C40 0.038(3) 0.106(5) 0.093(4) -0.046(4) 0.012(3) -0.024(3)
C41 0.067(5) 0.185(9) 0.245(12) -0.086(8) 0.043(6) 0.015(5)
C42 0.116(7) 0.55(2) 0.37(2) 0.13(2) 0.126(9) 0.162(9)
C43 0.362(15) 0.57(2) 1.40(9) 0.12(5) 0.42(3) 0.315(14)
O1W 0.246(6) 0.506(11) 0.229(7) 0.129(6) 0.070(5) -0.231(5)

loop_
_atom_type_symbol
_atom_type_description
_atom_type_scat_dispersion_real
_atom_type_scat_dispersion_imag
_atom_type_scat_source
C C 0.0033 0.0016 'International Tables Vol C Tables 4.2.6.8 and 6.1.1.4'
H H 0.0000 0.0000 'International Tables Vol C Tables 4.2.6.8 and 6.1.1.4'
B B 0.0013 0.0007 'International Tables Vol C Tables 4.2.6.8 and 6.1.1.4'
N N 0.0061 0.0033 'International Tables Vol C Tables 4.2.6.8 and 6.1.1.4'
O O 0.0106 0.0060 'International Tables Vol C Tables 4.2.6.8 and 6.1.1.4'
F F 0.0171 0.0103 'International Tables Vol C Tables 4.2.6.8 and 6.1.1.4'
S S 0.1246 0.1234 'International Tables Vol C Tables 4.2.6.8 and 6.1.1.4'

loop_
_geom_angle_atom_site_label_1
_geom_angle_atom_site_label_2
_geom_angle_atom_site_label_3
_geom_angle
C34 S C30 98.4(2)
F1 B F2 110.9(4)
F1 B N1 110.4(4)
F2 B N1 109.7(5)
F1 B N2 110.0(5)
F2 B N2 109.0(4)
N1 B N2 106.7(4)
C5 N1 C1 108.0(4)
C5 N1 B 126.3(4)
C1 N1 B 125.8(4)
C18 N2 C14 109.2(4)
C18 N2 B 125.2(4)
C14 N2 B 125.5(4)
C39 N3 C31 117.7(4)
C39 N3 C40 118.7(4)
C31 N3 C40 118.3(5)
N1 C1 C27 119.8(4)
N1 C1 C2 108.1(4)
C27 C1 C2 132.1(4)
C4 C2 C1 105.8(4)
C4 C2 C3 125.5(4)
C1 C2 C3 128.7(4)
C2 C3 H3A 109.5
C2 C3 H3B 109.5
H3A C3 H3B 109.5
C2 C3 H3C 109.5
H3A C3 H3C 109.5
H3B C3 H3C 109.5
C2 C4 C5 109.8(4)
C2 C4 H4A 125.1
C5 C4 H4A 125.1
N1 C5 C4 108.4(4)
N1 C5 C6 123.2(4)
C4 C5 C6 128.4(4)
C7 C6 C5 123.2(5)
C7 C6 H6A 118.4
C5 C6 H6A 118.4
C6 C7 C8 127.3(5)
C6 C7 H7A 116.3
C8 C7 H7A 116.3
C13 C8 C9 118.1(5)
C13 C8 C7 124.3(5)
C9 C8 C7 117.5(5)
C10 C9 C8 116.9(6)
C10 C9 H9A 121.5
C8 C9 H9A 121.5
C11 C10 C9 123.3(7)
C11 C10 H10A 118.3
C9 C10 H10A 118.3
C10 C11 C12 118.1(6)
C10 C11 H11A 121.0
C12 C11 H11A 121.0
C11 C12 C13 120.4(7)
C11 C12 H12A 119.8
C13 C12 H12A 119.8
C8 C13 C12 123.0(6)
C8 C13 H13A 118.5
C12 C13 H13A 118.5
N2 C14 C27 120.9(4)
N2 C14 C15 108.0(4)
C27 C14 C15 131.1(4)
C17 C15 C14 106.6(4)
C17 C15 C16 123.5(5)
C14 C15 C16 129.8(4)
C15 C16 H16A 109.5
C15 C16 H16B 109.5
H16A C16 H16B 109.5
C15 C16 H16C 109.5
H16A C16 H16C 109.5
H16B C16 H16C 109.5
C15 C17 C18 109.2(5)
C15 C17 H17A 125.4
C18 C17 H17A 125.4
N2 C18 C17 107.0(4)
N2 C18 C19 123.9(4)
C17 C18 C19 129.1(5)
C20 C19 C18 124.1(5)
C20 C19 H19A 118.0
C18 C19 H19A 118.0
C19 C20 C21 126.8(5)
C19 C20 H20A 116.6
C21 C20 H20A 116.6
C26 C21 C22 118.3(5)
C26 C21 C20 123.5(5)
C22 C21 C20 118.1(5)
C23 C22 C21 121.9(6)
C23 C22 H22A 119.1
C21 C22 H22A 119.1
C24 C23 C22 119.2(6)
C24 C23 H23A 120.4
C22 C23 H23A 120.4
C23 C24 C25 121.0(6)
C23 C24 H24A 119.5
C25 C24 H24A 119.5
C24 C25 C26 117.8(7)
C24 C25 H25A 121.1
C26 C25 H25A 121.1
C21 C26 C25 121.5(6)
C21 C26 H26A 119.2
C25 C26 H26A 119.2
C14 C27 C1 121.1(4)
C14 C27 C28 120.1(4)
C1 C27 C28 118.8(4)
C33 C28 C29 117.9(4)
C33 C28 C27 124.4(4)
C29 C28 C27 117.6(4)
C30 C29 C28 121.6(4)
C30 C29 H29A 119.2
C28 C29 H29A 119.2
C29 C30 C31 120.2(4)
C29 C30 S 120.4(4)
C31 C30 S 119.4(3)
C30 C31 C32 118.1(4)
C30 C31 N3 119.3(5)
C32 C31 N3 122.6(5)
C33 C32 C31 120.6(5)
C33 C32 H32A 119.7
C31 C32 H32A 119.7
C28 C33 C32 121.5(5)
C28 C33 H33A 119.3
C32 C33 H33A 119.3
C39 C34 C35 120.4(5)
C39 C34 S 120.0(4)
C35 C34 S 119.6(4)
C36 C35 C34 120.0(6)
C36 C35 H35A 120.0
C34 C35 H35A 120.0
C37 C36 C35 120.0(6)
C37 C36 H36A 120.0
C35 C36 H36A 120.0
C36 C37 C38 121.8(5)
C36 C37 H37A 119.1
C38 C37 H37A 119.1
C39 C38 C37 119.7(6)
C39 C38 H38A 120.2
C37 C38 H38A 120.2
C38 C39 N3 123.3(5)
C38 C39 C34 118.0(5)
N3 C39 C34 118.8(4)
N3 C40 C41 108.3(6)
N3 C40 H40A 110.0
C41 C40 H40A 110.0
N3 C40 H40B 110.0
C41 C40 H40B 110.0
H40A C40 H40B 108.4
C42 C41 C40 109.2(9)
C42 C41 H41A 109.8
C40 C41 H41A 109.8
C42 C41 H41B 109.8
C40 C41 H41B 109.8
H41A C41 H41B 108.3
C41 C42 C43 93.7(13)
C41 C42 H42A 113.0
C43 C42 H42A 113.0
C41 C42 H42B 113.0
C43 C42 H42B 113.0
H42A C42 H42B 110.4
C42 C43 H43A 109.5
C42 C43 H43B 109.5
H43A C43 H43B 109.5
C42 C43 H43C 109.5
H43A C43 H43C 109.5
H43B C43 H43C 109.5
H1WA O1W H1WB 109.5

loop_
_geom_bond_atom_site_label_1
_geom_bond_atom_site_label_2
_geom_bond_distance
S C34 1.745(5)
S C30 1.752(5)
B F1 1.374(7)
B F2 1.389(7)
B N1 1.538(7)
B N2 1.552(7)
N1 C5 1.360(6)
N1 C1 1.398(5)
N2 C18 1.359(6)
N2 C14 1.377(5)
N3 C39 1.395(7)
N3 C31 1.417(6)
N3 C40 1.469(7)
C1 C27 1.403(6)
C1 C2 1.440(6)
C2 C4 1.362(7)
C2 C3 1.466(6)
C3 H3A 0.9600
C3 H3B 0.9600
C3 H3C 0.9600
C4 C5 1.409(7)
C4 H4A 0.9300
C5 C6 1.441(6)
C6 C7 1.320(7)
C6 H6A 0.9300
C7 C8 1.446(7)
C7 H7A 0.9300
C8 C13 1.345(9)
C8 C9 1.421(8)
C9 C10 1.398(9)
C9 H9A 0.9300
C10 C11 1.353(10)
C10 H10A 0.9300
C11 C12 1.357(9)
C11 H11A 0.9300
C12 C13 1.369(9)
C12 H12A 0.9300
C13 H13A 0.9300
C14 C27 1.391(6)
C14 C15 1.409(6)
C15 C17 1.363(7)
C15 C16 1.517(7)
C16 H16A 0.9600
C16 H16B 0.9600
C16 H16C 0.9600
C17 C18 1.408(7)
C17 H17A 0.9300
C18 C19 1.416(7)
C19 C20 1.338(7)
C19 H19A 0.9300
C20 C21 1.460(7)
C20 H20A 0.9300
C21 C26 1.365(8)
C21 C22 1.377(7)
C22 C23 1.376(8)
C22 H22A 0.9300
C23 C24 1.359(10)
C23 H23A 0.9300
C24 C25 1.394(10)
C24 H24A 0.9300
C25 C26 1.400(9)
C25 H25A 0.9300
C26 H26A 0.9300
C27 C28 1.490(6)
C28 C33 1.361(7)
C28 C29 1.403(6)
C29 C30 1.367(6)
C29 H29A 0.9300
C30 C31 1.389(7)
C31 C32 1.400(7)
C32 C33 1.376(7)
C32 H32A 0.9300
C33 H33A 0.9300
C34 C39 1.398(7)
C34 C35 1.402(7)
C35 C36 1.379(8)
C35 H35A 0.9300
C36 C37 1.330(9)
C36 H36A 0.9300
C37 C38 1.409(9)
C37 H37A 0.9300
C38 C39 1.393(7)
C38 H38A 0.9300
C40 C41 1.565(10)
C40 H40A 0.9700
C40 H40B 0.9700
C41 C42 1.542(14)
C41 H41A 0.9700
C41 H41B 0.9700
C42 C43 1.611(17)
C42 H42A 0.9700
C42 H42B 0.9700
C43 H43A 0.9600
C43 H43B 0.9600
C43 H43C 0.9600
O1W H1WA 0.8498
O1W H1WB 0.8500
